data_2205510
loop_
_publ_author_name
'R. Padmavathy'
'K. Saminathan'
'D. Natarajan'
'N. Bhavani'
'K. Sivakumar'

_publ_section_title
;
 1-Acetyl-2-phenylperhydroquinolin-4-yl acetate
;
_journal_issue 4
_journal_name_full 'Acta Crystallographica Section E'
_journal_page_first o1109
_journal_page_last o1111
_journal_paper_doi 10.1107/S1600536805008780
_journal_volume 61
_journal_year 2005
_chemical_formula_iupac 'C19 H25 N O3'
_chemical_formula_moiety 'C19 H25 N O3'
_chemical_formula_sum 'C19 H25 N O3'
_chemical_formula_weight 315.40
_chemical_name_systematic
;
1-Acetyl-2-phenyl-4-acetoxy-decahydroquinoline
;
_space_group_IT_number 2
_symmetry_cell_setting triclinic
_symmetry_space_group_name_Hall '-P 1'
_symmetry_space_group_name_H-M 'P -1'
_atom_sites_solution_hydrogens geom
_atom_sites_solution_primary direct
_atom_sites_solution_secondary difmap
_audit_creation_method SHELXL97
_cell_angle_alpha 85.350(10)
_cell_angle_beta 87.820(10)
_cell_angle_gamma 64.820(10)
_cell_formula_units_Z 2
_cell_length_a 8.8560(10)
_cell_length_b 9.050(2)
_cell_length_c 12.3430(10)
_cell_measurement_reflns_used 25
_cell_measurement_temperature 293(2)
_cell_measurement_theta_max 20
_cell_measurement_theta_min 10
_cell_volume 892.3(2)
_computing_cell_refinement 'CAD-4 EXPRESS'
_computing_data_collection 'CAD-4 EXPRESS (Enraf--Nonius, 1994)'
_computing_data_reduction 'XCAD4 (Harms & Wocadlo, 1995)'
_computing_molecular_graphics 'ORTEP-3 (Farrugia, 1997) and PLATON (Spek, 2003)'
_computing_publication_material SHELXL97
_computing_structure_refinement 'SHELXL97 (Sheldrick, 1997)'
_computing_structure_solution 'SHELXS97 (Sheldrick, 1997)'
_diffrn_ambient_temperature 293(2)
_diffrn_measured_fraction_theta_full 0.987
_diffrn_measured_fraction_theta_max 0.987
_diffrn_measurement_device_type 'Enraf-Nonius CAD4'
_diffrn_measurement_method \w/2\q
_diffrn_radiation_monochromator graphite
_diffrn_radiation_source 'fine-focus sealed tube'
_diffrn_radiation_type MoK\a
_diffrn_radiation_wavelength 0.71073
_diffrn_reflns_av_R_equivalents 0.0130
_diffrn_reflns_av_sigmaI/netI 0.0279
_diffrn_reflns_limit_h_max 11
_diffrn_reflns_limit_h_min -1
_diffrn_reflns_limit_k_max 11
_diffrn_reflns_limit_k_min -11
_diffrn_reflns_limit_l_max 16
_diffrn_reflns_limit_l_min -16
_diffrn_reflns_number 4839
_diffrn_reflns_theta_full 27.50
_diffrn_reflns_theta_max 27.50
_diffrn_reflns_theta_min 2.49
_diffrn_standards_decay_% 1
_diffrn_standards_interval_count 100
_diffrn_standards_number 2
_exptl_absorpt_coefficient_mu 0.079
_exptl_absorpt_correction_type none
_exptl_crystal_colour colourless
_exptl_crystal_density_diffrn 1.174
_exptl_crystal_density_meas ?
_exptl_crystal_density_method .
_exptl_crystal_description prism
_exptl_crystal_F_000 340
_exptl_crystal_size_max 0.42
_exptl_crystal_size_mid 0.38
_exptl_crystal_size_min 0.30
_refine_diff_density_max 0.185
_refine_diff_density_min -0.190
_refine_ls_extinction_method none
_refine_ls_goodness_of_fit_ref 1.111
_refine_ls_hydrogen_treatment mixed
_refine_ls_matrix_type full
_refine_ls_number_parameters 221
_refine_ls_number_reflns 4056
_refine_ls_number_restraints 0
_refine_ls_restrained_S_all 1.111
_refine_ls_R_factor_all 0.0656
_refine_ls_R_factor_gt 0.0485
_refine_ls_shift/su_max 0.000
_refine_ls_shift/su_mean 0.000
_refine_ls_structure_factor_coef Fsqd
_refine_ls_weighting_details 'calc w = 1/[\s^2^(Fo^2^)+(0.0836P)^2^+0.0334P] where P=(Fo^2^+2Fc^2^)/3'
_refine_ls_weighting_scheme calc
_refine_ls_wR_factor_gt 0.1447
_refine_ls_wR_factor_ref 0.1544
_reflns_number_gt 2925
_reflns_number_total 4056
_reflns_threshold_expression I>2\s(I)
_cod_data_source_file hg6155.cif
_cod_data_source_block I
_cod_database_code 2205510
_cod_database_fobs_code 2205510

loop_
_symmetry_equiv_pos_as_xyz
'x, y, z'
'-x, -y, -z'

loop_
_atom_site_label
_atom_site_fract_x
_atom_site_fract_y
_atom_site_fract_z
_atom_site_U_iso_or_equiv
_atom_site_adp_type
_atom_site_calc_flag
_atom_site_refinement_flags
_atom_site_occupancy
_atom_site_disorder_assembly
_atom_site_disorder_group
_atom_site_type_symbol
N1 0.02979(14) 0.71921(14) 0.37956(8) 0.0418(3) Uani d . 1 . . N
C2 -0.09576(16) 0.76641(16) 0.29334(10) 0.0411(3) Uani d . 1 . . C
H2 -0.2011 0.7813 0.3297 0.049 Uiso calc R 1 . . H
C3 -0.04910(18) 0.62145(17) 0.22372(11) 0.0474(3) Uani d . 1 . . C
H3A -0.0555 0.5307 0.2680 0.057 Uiso calc R 1 . . H
H3B -0.1297 0.6516 0.1655 0.057 Uiso calc R 1 . . H
C4 0.12486(19) 0.56558(16) 0.17455(11) 0.0482(3) Uani d . 1 . . C
H4 0.1160 0.5924 0.0958 0.058 Uiso calc R 1 . . H
C5 0.4114(2) 0.5621(2) 0.19180(16) 0.0678(5) Uani d . 1 . . C
H5A 0.4607 0.4495 0.2221 0.081 Uiso calc R 1 . . H
H5B 0.4217 0.5612 0.1133 0.081 Uiso calc R 1 . . H
C6 0.5043(2) 0.6516(3) 0.2326(2) 0.0857(7) Uani d . 1 . . C
H6A 0.4647 0.7597 0.1952 0.103 Uiso calc R 1 . . H
H6B 0.6221 0.5930 0.2163 0.103 Uiso calc R 1 . . H
C7 0.4814(2) 0.6678(3) 0.3535(2) 0.0938(7) Uani d . 1 . . C
H7A 0.5346 0.7346 0.3756 0.113 Uiso calc R 1 . . H
H7B 0.5361 0.5603 0.3912 0.113 Uiso calc R 1 . . H
C8 0.2973(2) 0.7450(2) 0.38675(16) 0.0678(5) Uani d . 1 . . C
H8A 0.2448 0.8572 0.3560 0.081 Uiso calc R 1 . . H
H8B 0.2883 0.7461 0.4653 0.081 Uiso calc R 1 . . H
C9 0.20798(17) 0.64820(17) 0.34669(12) 0.0464(3) Uani d . 1 . . C
H9 0.2631(18) 0.5358(19) 0.3778(12) 0.049(4) Uiso d . 1 . . H
C10 0.22660(17) 0.64202(17) 0.22300(11) 0.0469(3) Uani d . 1 . . C
H10 0.1840(18) 0.7536(18) 0.1913(12) 0.044(4) Uiso d . 1 . . H
C11 -0.0042(2) 0.69508(18) 0.48589(11) 0.0510(4) Uani d . 1 . . C
O12 0.10751(17) 0.61613(15) 0.55101(9) 0.0701(4) Uani d . 1 . . O
C13 -0.1827(2) 0.7711(2) 0.52406(13) 0.0706(5) Uani d . 1 . . C
H13A -0.2376 0.8805 0.4912 0.106 Uiso calc R 1 . . H
H13B -0.1856 0.7740 0.6017 0.106 Uiso calc R 1 . . H
H13C -0.2387 0.7072 0.5036 0.106 Uiso calc R 1 . . H
C21 -0.12599(16) 0.93084(16) 0.23267(10) 0.0418(3) Uani d . 1 . . C
C22 -0.1697(2) 0.96372(19) 0.12409(12) 0.0609(4) Uani d . 1 . . C
H22 -0.1783 0.8833 0.0857 0.073 Uiso calc R 1 . . H
C23 -0.2007(3) 1.1149(2) 0.07185(14) 0.0769(6) Uani d . 1 . . C
H23 -0.2297 1.1346 -0.0013 0.092 Uiso calc R 1 . . H
C24 -0.1894(2) 1.2356(2) 0.12555(14) 0.0684(5) Uani d . 1 . . C
H24 -0.2103 1.3368 0.0897 0.082 Uiso calc R 1 . . H
C25 -0.1465(2) 1.20538(19) 0.23357(15) 0.0666(5) Uani d . 1 . . C
H25 -0.1377 1.2863 0.2712 0.080 Uiso calc R 1 . . H
C26 -0.1163(2) 1.05500(18) 0.28638(12) 0.0557(4) Uani d . 1 . . C
H26 -0.0889 1.0367 0.3598 0.067 Uiso calc R 1 . . H
O41 0.20872(15) 0.38795(12) 0.19629(8) 0.0595(3) Uani d . 1 A . O
C42 0.2627(3) 0.2941(2) 0.11395(14) 0.0691(5) Uani d . 1 . . C
O43 0.2613(3) 0.3449(3) 0.01907(15) 0.0971(8) Uani d P 0.80 A 1 O
O43' 0.1716(14) 0.3508(14) 0.0380(8) 0.0971(8) Uani d P 0.20 A 2 O
C44 0.3441(3) 0.1177(2) 0.15198(19) 0.0970(7) Uani d . 1 A . C
H44A 0.4143 0.1033 0.2130 0.146 Uiso calc R 1 . . H
H44B 0.4103 0.0556 0.0942 0.146 Uiso calc R 1 . . H
H44C 0.2601 0.0803 0.1733 0.146 Uiso calc R 1 . . H

loop_
_atom_site_aniso_label
_atom_site_aniso_U_11
_atom_site_aniso_U_22
_atom_site_aniso_U_33
_atom_site_aniso_U_12
_atom_site_aniso_U_13
_atom_site_aniso_U_23
N1 0.0459(6) 0.0479(6) 0.0344(5) -0.0228(5) -0.0049(4) 0.0015(4)
C2 0.0399(7) 0.0510(7) 0.0342(6) -0.0212(6) -0.0025(5) -0.0002(5)
C3 0.0577(9) 0.0518(7) 0.0409(7) -0.0310(7) -0.0065(6) 0.0002(6)
C4 0.0646(9) 0.0419(7) 0.0360(6) -0.0213(7) 0.0023(6) 0.0010(5)
C5 0.0499(9) 0.0524(9) 0.0911(13) -0.0146(7) 0.0146(8) 0.0035(8)
C6 0.0470(10) 0.0703(12) 0.135(2) -0.0235(9) 0.0116(11) 0.0057(12)
C7 0.0511(11) 0.0884(14) 0.150(2) -0.0373(10) -0.0271(12) 0.0027(14)
C8 0.0606(10) 0.0706(11) 0.0829(12) -0.0372(9) -0.0167(9) -0.0034(9)
C9 0.0434(8) 0.0450(7) 0.0514(8) -0.0200(6) -0.0096(6) 0.0047(6)
C10 0.0436(8) 0.0407(7) 0.0520(8) -0.0153(6) 0.0031(6) 0.0056(6)
C11 0.0730(10) 0.0518(8) 0.0359(7) -0.0337(7) -0.0046(7) -0.0012(6)
O12 0.0921(9) 0.0788(8) 0.0410(5) -0.0387(7) -0.0189(6) 0.0094(5)
C13 0.0854(13) 0.0840(12) 0.0442(8) -0.0384(10) 0.0151(8) -0.0073(8)
C21 0.0362(7) 0.0457(7) 0.0378(6) -0.0120(5) -0.0007(5) -0.0018(5)
C22 0.0800(11) 0.0530(8) 0.0419(8) -0.0199(8) -0.0104(7) -0.0022(6)
C23 0.1096(16) 0.0587(10) 0.0420(8) -0.0171(10) -0.0081(9) 0.0060(7)
C24 0.0830(12) 0.0462(8) 0.0600(10) -0.0140(8) 0.0048(9) 0.0054(7)
C25 0.0811(12) 0.0449(8) 0.0679(10) -0.0208(8) -0.0063(9) -0.0039(7)
C26 0.0683(10) 0.0499(8) 0.0440(7) -0.0199(7) -0.0089(7) -0.0020(6)
O41 0.0861(8) 0.0408(5) 0.0440(5) -0.0199(5) 0.0030(5) -0.0034(4)
C42 0.0885(13) 0.0570(9) 0.0571(10) -0.0244(9) -0.0011(9) -0.0153(8)
O43 0.144(2) 0.0827(10) 0.0456(10) -0.0281(16) 0.0133(11) -0.0203(8)
O43' 0.144(2) 0.0827(10) 0.0456(10) -0.0281(16) 0.0133(11) -0.0203(8)
C44 0.125(2) 0.0529(10) 0.0951(16) -0.0191(11) 0.0085(14) -0.0187(10)

loop_
_atom_type_symbol
_atom_type_description
_atom_type_scat_dispersion_real
_atom_type_scat_dispersion_imag
_atom_type_scat_source
C C 0.0033 0.0016 'International Tables Vol C Tables 4.2.6.8 and 6.1.1.4'
H H 0.0000 0.0000 'International Tables Vol C Tables 4.2.6.8 and 6.1.1.4'
N N 0.0061 0.0033 'International Tables Vol C Tables 4.2.6.8 and 6.1.1.4'
O O 0.0106 0.0060 'International Tables Vol C Tables 4.2.6.8 and 6.1.1.4'

loop_
_geom_angle_atom_site_label_1
_geom_angle_atom_site_label_2
_geom_angle_atom_site_label_3
_geom_angle
_geom_angle_publ_flag
C11 N1 C2 122.98(12) y
C11 N1 C9 116.86(11) y
C2 N1 C9 117.65(10) y
N1 C2 C3 108.01(11) ?
N1 C2 C21 112.62(10) ?
C3 C2 C21 116.34(11) ?
N1 C2 H2 106.4 ?
C3 C2 H2 106.4 ?
C21 C2 H2 106.4 ?
C4 C3 C2 113.17(11) ?
C4 C3 H3A 108.9 ?
C2 C3 H3A 108.9 ?
C4 C3 H3B 108.9 ?
C2 C3 H3B 108.9 ?
H3A C3 H3B 107.8 ?
O41 C4 C10 108.92(12) ?
O41 C4 C3 106.92(11) ?
C10 C4 C3 112.79(11) ?
O41 C4 H4 109.4 ?
C10 C4 H4 109.4 ?
C3 C4 H4 109.4 ?
C6 C5 C10 111.52(15) ?
C6 C5 H5A 109.3 ?
C10 C5 H5A 109.3 ?
C6 C5 H5B 109.3 ?
C10 C5 H5B 109.3 ?
H5A C5 H5B 108.0 ?
C5 C6 C7 111.55(16) ?
C5 C6 H6A 109.3 ?
C7 C6 H6A 109.3 ?
C5 C6 H6B 109.3 ?
C7 C6 H6B 109.3 ?
H6A C6 H6B 108.0 ?
C6 C7 C8 112.34(16) ?
C6 C7 H7A 109.1 ?
C8 C7 H7A 109.1 ?
C6 C7 H7B 109.1 ?
C8 C7 H7B 109.1 ?
H7A C7 H7B 107.9 ?
C7 C8 C9 110.26(15) ?
C7 C8 H8A 109.6 ?
C9 C8 H8A 109.6 ?
C7 C8 H8B 109.6 ?
C9 C8 H8B 109.6 ?
H8A C8 H8B 108.1 ?
N1 C9 C8 111.24(12) ?
N1 C9 C10 111.16(11) ?
C8 C9 C10 109.60(12) ?
N1 C9 H9 109.4(9) ?
C8 C9 H9 108.4(9) ?
C10 C9 H9 106.9(9) ?
C4 C10 C5 113.31(13) ?
C4 C10 C9 113.20(11) ?
C5 C10 C9 110.02(13) ?
C4 C10 H10 106.1(9) ?
C5 C10 H10 105.9(9) ?
C9 C10 H10 107.8(9) ?
O12 C11 N1 121.29(15) ?
O12 C11 C13 119.91(14) ?
N1 C11 C13 118.79(13) ?
C11 C13 H13A 109.5 ?
C11 C13 H13B 109.5 ?
H13A C13 H13B 109.5 ?
C11 C13 H13C 109.5 ?
H13A C13 H13C 109.5 ?
H13B C13 H13C 109.5 ?
C22 C21 C26 117.43(13) ?
C22 C21 C2 121.83(12) ?
C26 C21 C2 120.69(12) ?
C21 C22 C23 120.70(15) ?
C21 C22 H22 119.6 ?
C23 C22 H22 119.6 ?
C24 C23 C22 121.23(16) ?
C24 C23 H23 119.4 ?
C22 C23 H23 119.4 ?
C23 C24 C25 118.93(15) ?
C23 C24 H24 120.5 ?
C25 C24 H24 120.5 ?
C24 C25 C26 120.15(16) ?
C24 C25 H25 119.9 ?
C26 C25 H25 119.9 ?
C25 C26 C21 121.56(14) ?
C25 C26 H26 119.2 ?
C21 C26 H26 119.2 ?
C42 O41 C4 119.25(12) ?
O43' C42 O41 111.0(5) ?
O43 C42 O41 124.56(18) ?
O43' C42 C44 125.7(6) ?
O43 C42 C44 123.62(18) ?
O41 C42 C44 111.45(16) ?
C42 C44 H44A 109.5 ?
C42 C44 H44B 109.5 ?
H44A C44 H44B 109.5 ?
C42 C44 H44C 109.5 ?
H44A C44 H44C 109.5 ?
H44B C44 H44C 109.5 ?

loop_
_geom_bond_atom_site_label_1
_geom_bond_atom_site_label_2
_geom_bond_distance
_geom_bond_publ_flag
N1 C11 1.3565(17) y
N1 C2 1.4707(16) y
N1 C9 1.4827(18) y
C2 C3 1.5248(19) ?
C2 C21 1.5305(18) ?
C2 H2 0.9800 ?
C3 C4 1.521(2) ?
C3 H3A 0.9700 ?
C3 H3B 0.9700 ?
C4 O41 1.4619(16) ?
C4 C10 1.512(2) ?
C4 H4 0.9800 ?
C5 C6 1.500(3) ?
C5 C10 1.529(2) ?
C5 H5A 0.9700 ?
C5 H5B 0.9700 ?
C6 C7 1.509(3) ?
C6 H6A 0.9700 ?
C6 H6B 0.9700 ?
C7 C8 1.530(3) ?
C7 H7A 0.9700 ?
C7 H7B 0.9700 ?
C8 C9 1.525(2) ?
C8 H8A 0.9700 ?
C8 H8B 0.9700 ?
C9 C10 1.532(2) ?
C9 H9 0.974(15) ?
C10 H10 0.968(15) ?
C11 O12 1.2251(18) ?
C11 C13 1.505(2) ?
C13 H13A 0.9600 ?
C13 H13B 0.9600 ?
C13 H13C 0.9600 ?
C21 C22 1.3825(19) ?
C21 C26 1.384(2) ?
C22 C23 1.384(2) ?
C22 H22 0.9300 ?
C23 C24 1.363(3) ?
C23 H23 0.9300 ?
C24 C25 1.374(2) ?
C24 H24 0.9300 ?
C25 C26 1.381(2) ?
C25 H25 0.9300 ?
C26 H26 0.9300 ?
O41 C42 1.3192(19) ?
C42 O43' 1.192(11) ?
C42 O43 1.222(3) ?
C42 C44 1.488(3) ?
C44 H44A 0.9600 ?
C44 H44B 0.9600 ?
C44 H44C 0.9600 ?

loop_
_geom_hbond_atom_site_label_D
_geom_hbond_atom_site_label_H
_geom_hbond_atom_site_label_A
_geom_hbond_site_symmetry_A
_geom_hbond_distance_DH
_geom_hbond_distance_HA
_geom_hbond_distance_DA
_geom_hbond_angle_DHA
_geom_hbond_publ_flag
C3 H3B O43 2_565 0.97 2.59 3.521(3) 160.8 y
C3 H3B O43' 2_565 0.97 2.56 3.403(11) 145.8 y
C25 H25 O12 2_576 0.93 2.50 3.322(2) 148.3 y
C3 H3A O12 2_566 0.97 2.63 3.5340(18) 154.8 y
C13 H13C O12 2_566 0.96 2.78 3.475(2) 129.8 y

loop_
_geom_torsion_atom_site_label_1
_geom_torsion_atom_site_label_2
_geom_torsion_atom_site_label_3
_geom_torsion_atom_site_label_4
_geom_torsion
_geom_torsion_publ_flag
C11 N1 C2 C3 -110.65(14) ?
C9 N1 C2 C3 50.78(14) y
C11 N1 C2 C21 119.49(14) ?
C9 N1 C2 C21 -79.08(14) y
N1 C2 C3 C4 -57.53(13) y
C21 C2 C3 C4 70.23(15) y
C2 C3 C4 O41 131.39(12) y
C2 C3 C4 C10 11.68(15) y
C10 C5 C6 C7 54.7(2) ?
C5 C6 C7 C8 -53.7(2) ?
C6 C7 C8 C9 55.3(2) ?
C11 N1 C9 C8 -73.41(16) ?
C2 N1 C9 C8 124.01(13) ?
C11 N1 C9 C10 164.15(12) ?
C2 N1 C9 C10 1.57(15) y
C7 C8 C9 N1 179.08(15) ?
C7 C8 C9 C10 -57.58(19) ?
O41 C4 C10 C5 49.77(15) ?
C3 C4 C10 C5 168.32(12) ?
O41 C4 C10 C9 -76.41(14) y
C3 C4 C10 C9 42.14(15) y
C6 C5 C10 C4 174.55(14) ?
C6 C5 C10 C9 -57.61(18) ?
N1 C9 C10 C4 -49.83(15) ?
C8 C9 C10 C4 -173.21(12) y
N1 C9 C10 C5 -177.74(11) ?
C8 C9 C10 C5 58.88(16) ?
C2 N1 C11 O12 160.51(13) ?
C9 N1 C11 O12 -1.06(19) ?
C2 N1 C11 C13 -21.1(2) ?
C9 N1 C11 C13 177.35(13) ?
N1 C2 C21 C22 148.53(14) ?
C3 C2 C21 C22 23.07(19) ?
N1 C2 C21 C26 -33.87(18) ?
C3 C2 C21 C26 -159.32(13) ?
C26 C21 C22 C23 0.6(3) ?
C2 C21 C22 C23 178.27(16) ?
C21 C22 C23 C24 -0.1(3) ?
C22 C23 C24 C25 -0.1(3) ?
C23 C24 C25 C26 -0.3(3) ?
C24 C25 C26 C21 0.9(3) ?
C22 C21 C26 C25 -1.0(2) ?
C2 C21 C26 C25 -178.68(15) ?
C10 C4 O41 C42 -117.31(16) ?
C3 C4 O41 C42 120.52(16) ?
C4 O41 C42 O43' -34.6(6) ?
C4 O41 C42 O43 6.8(3) ?
C4 O41 C42 C44 -179.92(17) ?
